data_7008251
loop_
_publ_author_name
'Paraschiv, Carmen'
'Andruh, Marius'
'Ferlay, Sylvie'
'Hosseini, Mir Wais'
'Kyritsakas, Nathalie'
'Planeix, Jean-Marc'
'Stanica, Nicolae'

_publ_section_title
;
 Alkoxo-bridged copperII complexes as nodes in designing solid-state
 architectures. The interplay of coordinative and d10-d10 metal-metal
 interactions in sustaining supramolecular solid-state architectures.
;
_journal_issue 7
_journal_name_full 'Dalton transactions (Cambridge, England : 2003)'
_journal_page_first 1195
_journal_page_last 1202
_journal_paper_doi 10.1039/b500231a
_journal_year 2005
_chemical_formula_moiety 'C5 H6 Ag Cu N3 O'
_chemical_formula_sum 'C5 H6 Ag Cu N3 O'
_chemical_formula_weight 295.55
_chemical_name_systematic ' ?'
_space_group_IT_number 14
_symmetry_cell_setting monoclinic
_symmetry_space_group_name_Hall '-P 2ybc'
_symmetry_space_group_name_H-M 'P 1 21/c 1'
_cell_angle_alpha 90
_cell_angle_beta 98.425(5)
_cell_angle_gamma 90
_cell_formula_units_Z 4
_cell_length_a 8.3107(2)
_cell_length_b 17.3911(8)
_cell_length_c 6.0139(5)
_cell_measurement_temperature 173
_cell_volume 859.82(9)
_computing_publication_material CIFGEN_IN_OpenMoleN_(_1997)
_computing_structure_refinement LSFM_OpenMoleN_(_1997)
_computing_structure_solution Direct_methods_(SIR,_Burla_et_al.,_1989)
_diffrn_ambient_temperature 173
_diffrn_measured_fraction_theta_full 0.988
_diffrn_measured_fraction_theta_max 0.988
_diffrn_measurement_details
;
2822 reflections were collected using program Collect
("Collect" Data collection software, Nonius B.V., 1998)
The conditions were as follow : crystal to detector distance =  36. mm.
Scan angle =  1.6 deg 1 scans of   60 sec per frame.
Data collection was divided into  2 set(s)
with the following starting angles and number of frames :

Set 1 Theta =    8.80 Omega =    0.00 Kappa =    0.00   64 frames
Set 2 Theta =   -8.50 Kappa = -164.00 Phi   =    0.00   24 frames
Friedel pairs were averaged. Internal R = 0.03
;
_diffrn_measurement_device_type KappaCCD
_diffrn_measurement_method '\p scans'
_diffrn_radiation_monochromator graphite
_diffrn_radiation_type Mo-K\a
_diffrn_radiation_wavelength 0.71073
_diffrn_reflns_av_R_equivalents 0.030
_diffrn_reflns_av_sigmaI/netI 0.333
_diffrn_reflns_limit_h_max 8
_diffrn_reflns_limit_h_min -8
_diffrn_reflns_limit_k_max 24
_diffrn_reflns_limit_k_min -22
_diffrn_reflns_limit_l_max 11
_diffrn_reflns_limit_l_min -11
_diffrn_reflns_number 2822
_diffrn_reflns_theta_full 30.09
_diffrn_reflns_theta_max 30.09
_diffrn_reflns_theta_min 2.5
_diffrn_source xray_tube
_diffrn_standards_decay_% 0
_exptl_absorpt_coefficient_mu 4.695
_exptl_absorpt_correction_T_max 0.791
_exptl_absorpt_correction_T_min 0.754
_exptl_absorpt_correction_type refdelf_(Walker_&_Stuart,_1983)
_exptl_crystal_colour colorless
_exptl_crystal_density_diffrn 2.283
_exptl_crystal_density_method none
_exptl_crystal_description prism
_exptl_crystal_F_000 564
_exptl_crystal_size_max 0.06
_exptl_crystal_size_mid 0.05
_exptl_crystal_size_min 0.05
_refine_diff_density_max 1.593
_refine_diff_density_min -1.283
_refine_ls_extinction_method none
_refine_ls_goodness_of_fit_all 1.335
_refine_ls_goodness_of_fit_ref 1.047
_refine_ls_hydrogen_treatment noref
_refine_ls_matrix_type full
_refine_ls_number_constraints 0
_refine_ls_number_parameters 100
_refine_ls_number_reflns 1375
_refine_ls_number_restraints 0
_refine_ls_R_factor_all 0.153
_refine_ls_R_factor_gt 0.101
_refine_ls_shift/esd_mean 0.000
_refine_ls_shift/su_max 0.003
_refine_ls_structure_factor_coef F
_refine_ls_weighting_scheme sigma
_refine_ls_wR_factor_all 0.246
_refine_ls_wR_factor_ref 0.126
_reflns_number_gt 1375
_reflns_number_total 2581
_reflns_threshold_expression >3.0\s(I)
_cod_data_source_file b500231a.txt
_cod_data_source_block st1504
_cod_original_cell_volume 859.82(8)
_cod_database_code 7008251

loop_
_symmetry_equiv_pos_as_xyz
x,y,z
-x,1/2+y,1/2-z
-x,-y,-z
+x,1/2-y,1/2+z

loop_
_atom_site_label
_atom_site_fract_x
_atom_site_fract_y
_atom_site_fract_z
_atom_site_U_iso_or_equiv
_atom_site_adp_type
_atom_site_calc_flag
_atom_site_calc_attached_atom
_atom_site_type_symbol
AG 0.0219(2) 0.2436(1) 0.1862(3) 0.0297(7) Uani ? ? Ag
CU 0.5097(3) 0.4252(2) 0.3727(4) 0.021(1) Uani ? ? Cu
C1 0.230(3) 0.306(1) 0.241(4) 0.03(1) Uani ? ? C
N1 0.344(2) 0.345(1) 0.289(3) 0.031(9) Uani ? ? N
C2 -0.192(3) 0.183(1) 0.132(4) 0.03(1) Uani ? ? C
N2 -0.313(3) 0.149(1) 0.096(3) 0.04(1) Uani ? ? N
N3 0.627(2) 0.397(1) 0.110(3) 0.04(1) Uani ? ? N
C3 0.797(3) 0.426(1) 0.133(4) 0.03(1) Uani ? ? C
C4 0.799(3) 0.514(2) 0.140(4) 0.04(1) Uani ? ? C
C5 0.759(3) 0.547(2) 0.357(4) 0.04(1) Uani ? ? C
O 0.598(2) 0.5286(9) 0.391(3) 0.030(8) Uani ? ? O
H1 0.8452 0.4084 0.0084 0.0394 Uiso calc C3 H
H2 0.8563 0.4061 0.2681 0.0394 Uiso calc C3 H
H3 0.7211 0.5321 0.0199 0.0473 Uiso calc C4 H
H4 0.9042 0.5305 0.1192 0.0473 Uiso calc C4 H
H5 0.7702 0.6012 0.3521 0.0487 Uiso calc C5 H
H6 0.8332 0.5267 0.4779 0.0487 Uiso calc C5 H

loop_
_atom_site_aniso_label
_atom_site_aniso_U_11
_atom_site_aniso_U_22
_atom_site_aniso_U_33
_atom_site_aniso_U_12
_atom_site_aniso_U_13
_atom_site_aniso_U_23
_atom_site_aniso_type_symbol
AG 0.0274(7) 0.0317(8) 0.0301(7) -0.0112(7) 0.0040(6) -0.0025(7) Ag
CU 0.018(1) 0.024(1) 0.023(1) -0.001(1) 0.0043(9) -0.003(1) Cu
C1 0.03(1) 0.03(1) 0.04(1) -0.01(1) 0.008(9) -0.005(9) C
N1 0.03(1) 0.03(1) 0.028(8) -0.002(9) 0.005(8) 0.002(8) N
C2 0.03(1) 0.04(1) 0.03(1) -0.02(1) 0.005(9) -0.01(1) C
N2 0.04(1) 0.04(1) 0.04(1) -0.01(1) -0.00(1) 0.01(1) N
N3 0.021(8) 0.06(1) 0.043(9) -0.013(9) 0.020(7) -0.020(9) N
C3 0.020(9) 0.04(1) 0.03(1) 0.00(1) 0.010(8) -0.01(1) C
C4 0.03(1) 0.05(1) 0.04(1) -0.01(1) 0.011(9) -0.01(1) C
C5 0.022(9) 0.04(1) 0.06(1) -0.01(1) 0.025(9) -0.01(1) C
O 0.022(7) 0.022(7) 0.060(9) -0.002(6) 0.017(7) -0.012(7) O

loop_
_atom_type_symbol
_atom_type_description
_atom_type_scat_dispersion_real
_atom_type_scat_dispersion_imag
_atom_type_scat_source
C ? 0.002 0.002 International_Tables_Vol_IV_Table_2.3.1
H ? 0.000 0.000 International_Tables_Vol_IV_Table_2.3.1
Ag ? -1.085 1.101 International_Tables_Vol_IV_Table_2.3.1
Cu ? 0.263 1.266 International_Tables_Vol_IV_Table_2.3.1
N ? 0.004 0.003 International_Tables_Vol_IV_Table_2.3.1
O ? 0.008 0.006 International_Tables_Vol_IV_Table_2.3.1

loop_
_geom_angle_atom_site_label_1
_geom_angle_atom_site_label_2
_geom_angle_atom_site_label_3
_geom_angle
_geom_angle_site_symmetry_1
_geom_angle_site_symmetry_2
_geom_angle_site_symmetry_3
_geom_angle_publ_flag
C1 AG C2 178(1) . . . ?
N1 CU N2 96.9(8) . . 4_655 ?
N1 CU N3 91.7(8) . . . ?
N1 CU O 156.1(8) . . . ?
N1 CU O 95.5(7) . . 3_666 ?
N2 CU N3 88.9(9) 4_655 . . ?
N2 CU O 106.7(8) 4_655 . . ?
N2 CU O 97.5(8) 4_655 . 3_666 ?
N3 CU O 92.7(8) . . . ?
N3 CU O 169.7(9) . . 3_666 ?
O CU O 77.7(7) . . 3_666 ?
N3 C3 C4 110(2) . . . ?
C3 C4 C5 113(2) . . . ?
C4 C5 O 111(2) . . . ?

loop_
_geom_bond_atom_site_label_1
_geom_bond_atom_site_label_2
_geom_bond_distance
_geom_bond_site_symmetry_1
_geom_bond_site_symmetry_2
_geom_bond_publ_flag
AG C1 2.03(2) . . ?
AG C2 2.05(2) . . ?
CU N1 1.97(2) . . ?
CU N2 2.25(2) . 4_655 ?
CU N3 2.03(2) . . ?
CU O 1.94(2) . . ?
CU O 1.96(2) . 3_666 ?
C1 N1 1.16(3) . . ?
C2 N2 1.16(3) . . ?
N3 C3 1.48(3) . . ?
C3 C4 1.53(4) . . ?
C4 C5 1.51(3) . . ?
C5 O 1.42(3) . . ?

loop_
_geom_contact_atom_site_label_1
_geom_contact_atom_site_label_2
_geom_contact_distance
_geom_contact_site_symmetry_1
_geom_contact_site_symmetry_2
_geom_contact_publ_flag
? ? ? ? ? ?
